data_7063330
loop_
_publ_author_name
'Finogenov, Daniil N.'
'Faraonov, Maxim A.'
'Kopylova, Alina S.'
'Ivanov, Timur E.'
'Romanenko, Nikita R.'
'Yakushev, Ilya A.'
'Konarev, Dmitri V.'
'Stuzhin, Pavel A.'

_publ_section_title
;
 Perchlorinated vanadyl tetrapyrazinoporphyrazine: spectral, redox and
 magnetic properties
;
_journal_issue 22
_journal_name_full 'New Journal of Chemistry'
_journal_page_first 10067
_journal_page_last 10073
_journal_paper_doi 10.1039/D4NJ01145G
_journal_volume 48
_journal_year 2024
_chemical_formula_moiety 'C24 Cl8 N16 O V, 2(C18 H36 K N2 O6)'
_chemical_formula_sum 'C60 H72 Cl8 K2 N20 O13 V'
_chemical_formula_weight 1694.11
_space_group_crystal_system monoclinic
_space_group_IT_number 14
_space_group_name_Hall '-P 2ybc'
_space_group_name_H-M_alt 'P 1 21/c 1'
_atom_sites_solution_hydrogens geom
_atom_sites_solution_primary direct
_audit_creation_method SHELXL-2019/3
_audit_update_record
;
2023-06-22 deposited with the CCDC.	2024-05-14 downloaded from the CCDC.
;
_cell_angle_alpha 90
_cell_angle_beta 113.879(9)
_cell_angle_gamma 90
_cell_formula_units_Z 2
_cell_length_a 15.429(3)
_cell_length_b 14.116(3)
_cell_length_c 18.892(5)
_cell_measurement_reflns_used 17212
_cell_measurement_temperature 100(2)
_cell_measurement_theta_max 26.517
_cell_measurement_theta_min 1.973
_cell_volume 3762.4(15)
_computing_cell_refinement 'XDS (Kabsch, 2010)'
_computing_data_collection 'Marccd (Doyle, 2011)'
_computing_data_reduction 'XDS (Kabsch, 2010)'
_computing_publication_material 'Bruker SHELXTL'
_computing_structure_refinement 'SHELXL-2019/2 (Sheldrick, 2019)'
_computing_structure_solution 'SHELXT 2014/5 (Sheldrick, 2014)'
_diffrn_ambient_temperature 100(2)
_diffrn_measured_fraction_theta_full 0.965
_diffrn_measured_fraction_theta_max 0.965
_diffrn_measurement_device_type 'Rayonix SX165 CCD'
_diffrn_measurement_method \f
_diffrn_radiation_type synchrotron
_diffrn_radiation_wavelength 0.75268
_diffrn_reflns_av_R_equivalents 0.0707
_diffrn_reflns_av_unetI/netI 0.0648
_diffrn_reflns_Laue_measured_fraction_full 0.965
_diffrn_reflns_Laue_measured_fraction_max 0.965
_diffrn_reflns_limit_h_max 17
_diffrn_reflns_limit_h_min -18
_diffrn_reflns_limit_k_max 16
_diffrn_reflns_limit_k_min -16
_diffrn_reflns_limit_l_max 21
_diffrn_reflns_limit_l_min -21
_diffrn_reflns_number 22884
_diffrn_reflns_point_group_measured_fraction_full 0.965
_diffrn_reflns_point_group_measured_fraction_max 0.965
_diffrn_reflns_theta_full 26.517
_diffrn_reflns_theta_max 26.517
_diffrn_reflns_theta_min 1.973
_exptl_absorpt_coefficient_mu 0.699
_exptl_absorpt_correction_T_max 1.000
_exptl_absorpt_correction_T_min 0.001
_exptl_absorpt_correction_type empirical
_exptl_absorpt_process_details 'XDS (Kabsch, 2010)'
_exptl_crystal_colour black
_exptl_crystal_density_diffrn 1.495
_exptl_crystal_density_meas ?
_exptl_crystal_description nugget
_exptl_crystal_F_000 1746
_exptl_crystal_size_max 0.240
_exptl_crystal_size_mid 0.110
_exptl_crystal_size_min 0.040
_refine_diff_density_max 0.340
_refine_diff_density_min -0.515
_refine_diff_density_rms 0.066
_refine_ls_extinction_method none
_refine_ls_goodness_of_fit_ref 1.158
_refine_ls_hydrogen_treatment constr
_refine_ls_matrix_type full
_refine_ls_number_parameters 584
_refine_ls_number_reflns 6346
_refine_ls_number_restraints 55
_refine_ls_restrained_S_all 1.159
_refine_ls_R_factor_all 0.0696
_refine_ls_R_factor_gt 0.0608
_refine_ls_shift/su_max 0.001
_refine_ls_shift/su_mean 0.000
_refine_ls_structure_factor_coef Fsqd
_refine_ls_weighting_details 'w=1/[\s^2^(Fo^2^)+7.6062P] where P=(Fo^2^+2Fc^2^)/3'
_refine_ls_weighting_scheme calc
_refine_ls_wR_factor_gt 0.1429
_refine_ls_wR_factor_ref 0.1472
_reflns_Friedel_coverage 0.000
_reflns_number_gt 5457
_reflns_number_total 6346
_reflns_threshold_expression 'I > 2\s(I)'
_cod_data_source_file d4nj01145g2.cif
_cod_data_source_block ma27
_cod_depositor_comments
;
The following automatic conversions were performed:

data item '_exptl_crystal_density_meas' value 'not measured' was
changed to '?' -- the value is perceived as not measured.

Automatic conversion script
Id: cif_fix_values 8170 2020-07-09 18:12:32Z antanas 
;
_cod_original_sg_symbol_H-M 'P 21/c'
_cod_database_code 7063330
_shelx_shelxl_version_number 2019/3
_shelx_space_group_comment
;
The symmetry employed for this shelxl refinement is uniquely defined
by the following loop, which should always be used as a source of
symmetry information in preference to the above space-group names.
They are only intended as comments.
;
_shelx_estimated_absorpt_t_min 0.850
_shelx_estimated_absorpt_t_max 0.973

loop_
_space_group_symop_operation_xyz
'x, y, z'
'-x, y+1/2, -z+1/2'
'-x, -y, -z'
'x, -y-1/2, z-1/2'

loop_
_atom_site_label
_atom_site_type_symbol
_atom_site_fract_x
_atom_site_fract_y
_atom_site_fract_z
_atom_site_U_iso_or_equiv
_atom_site_adp_type
_atom_site_occupancy
_atom_site_site_symmetry_order
_atom_site_calc_flag
_atom_site_refinement_flags_posn
_atom_site_refinement_flags_adp
_atom_site_refinement_flags_occupancy
_atom_site_disorder_assembly
_atom_site_disorder_group
V1 V 0.50900(8) 0.53233(8) 0.48534(7) 0.0241(3) Uani 0.5 1 d . . P A -1
Cl1 Cl 0.96331(7) 0.24667(9) 0.49357(7) 0.0576(3) Uani 1 1 d . . . . .
Cl2 Cl 0.81058(8) 0.19840(9) 0.32695(7) 0.0537(3) Uani 1 1 d . . . . .
Cl3 Cl 0.21119(8) 0.37574(8) 0.04926(6) 0.0487(3) Uani 1 1 d . . . . .
Cl4 Cl 0.05298(8) 0.46858(10) 0.09012(6) 0.0604(3) Uani 1 1 d . . . . .
O1 O 0.5316(3) 0.6309(3) 0.4547(3) 0.0270(10) Uani 0.5 1 d . . P . .
N1 N 0.7346(2) 0.4520(2) 0.60252(18) 0.0321(7) Uani 1 1 d . . . . .
N2 N 0.5993(2) 0.4367(2) 0.47570(17) 0.0307(7) Uani 1 1 d . . . . .
N3 N 0.5038(2) 0.3922(2) 0.33990(18) 0.0320(7) Uani 1 1 d . . . . .
N4 N 0.40664(19) 0.4727(2) 0.39516(17) 0.0301(7) Uani 1 1 d . . . . .
N5 N 0.8296(2) 0.3367(2) 0.51569(19) 0.0366(8) Uani 1 1 d . . . . .
N6 N 0.6925(2) 0.3011(2) 0.36085(19) 0.0362(7) Uani 1 1 d . . . . .
N7 N 0.3230(2) 0.3944(2) 0.19601(18) 0.0366(8) Uani 1 1 d . . . . .
N8 N 0.1792(2) 0.4841(2) 0.23127(18) 0.0377(8) Uani 1 1 d . . . . .
C1 C 0.6930(2) 0.4223(2) 0.5274(2) 0.0307(8) Uani 1 1 d . . . . .
C2 C 0.7386(2) 0.3698(3) 0.4897(2) 0.0325(8) Uani 1 1 d . . . . .
C3 C 0.6720(2) 0.3530(2) 0.4128(2) 0.0316(8) Uani 1 1 d . . . . .
C4 C 0.5858(3) 0.3953(2) 0.4055(2) 0.0306(8) Uani 1 1 d . . . . .
C5 C 0.8485(3) 0.2889(3) 0.4645(2) 0.0407(10) Uani 1 1 d . . . . .
C6 C 0.7795(3) 0.2693(3) 0.3876(2) 0.0394(9) Uani 1 1 d . . . . .
C7 C 0.4257(3) 0.4273(2) 0.3380(2) 0.0297(8) Uani 1 1 d . . . . .
C8 C 0.3379(3) 0.4265(2) 0.2667(2) 0.0304(8) Uani 1 1 d . . . . .
C9 C 0.2684(2) 0.4713(3) 0.2842(2) 0.0316(8) Uani 1 1 d . . . . .
C10 C 0.3112(2) 0.5015(3) 0.3652(2) 0.0313(8) Uani 1 1 d . . . . .
C11 C 0.2352(3) 0.4097(3) 0.1438(2) 0.0387(9) Uani 1 1 d . . . . .
C12 C 0.1647(3) 0.4519(3) 0.1615(2) 0.0423(10) Uani 1 1 d . . . . .
K1 K 0.7212(6) 0.9465(7) 0.7029(5) 0.0333(11) Uani 0.585(11) 1 d . . P B 1
K1' K 0.7149(8) 0.9533(9) 0.7201(6) 0.0299(14) Uani 0.415(11) 1 d . . P B 2
O2 O 0.8228(5) 0.8244(5) 0.6371(5) 0.0505(13) Uani 0.585(11) 1 d D U P B 1
O2' O 0.8305(8) 0.8384(8) 0.6690(7) 0.0505(13) Uani 0.415(11) 1 d D U P B 2
O3 O 0.6323(2) 0.7931(2) 0.61324(17) 0.0444(7) Uani 1 1 d . . . . .
O4 O 0.8524(7) 0.9126(9) 0.8611(7) 0.047(3) Uani 0.585(11) 1 d . . P B 1
O4' O 0.8203(11) 0.9056(11) 0.8747(11) 0.048(4) Uani 0.415(11) 1 d . . P B 2
O5 O 0.6393(3) 0.9051(3) 0.81490(19) 0.0696(11) Uani 1 1 d . . . . .
O6 O 0.7927(2) 1.1236(2) 0.6912(2) 0.0600(10) Uani 1 1 d . . . . .
O7 O 0.59425(17) 1.09993(17) 0.62444(15) 0.0341(6) Uani 1 1 d . . . . .
N9 N 0.9330(7) 0.9687(7) 0.7489(7) 0.048(2) Uani 0.585(11) 1 d . . P B 1
N9' N 0.9300(8) 0.9806(9) 0.7901(10) 0.050(3) Uani 0.415(11) 1 d . . P B 2
N10 N 0.5077(2) 0.9223(2) 0.65243(19) 0.0363(7) Uani 1 1 d . . . . .
C13 C 0.9614(6) 0.9119(7) 0.6967(7) 0.052(2) Uani 0.585(11) 1 d . . P B 1
H13A H 0.942151 0.945739 0.646788 0.062 Uiso 0.585(11) 1 calc R U P B 1
H13B H 1.031356 0.906552 0.719405 0.062 Uiso 0.585(11) 1 calc R U P B 1
C13' C 0.9735(10) 0.9283(13) 0.7472(13) 0.061(5) Uani 0.415(11) 1 d . . P B 2
H13C H 1.042156 0.921502 0.779372 0.073 Uiso 0.415(11) 1 calc R U P B 2
H13D H 0.966130 0.964468 0.700137 0.073 Uiso 0.415(11) 1 calc R U P B 2
C14 C 0.9208(7) 0.8169(9) 0.6819(7) 0.057(3) Uani 0.585(11) 1 d D . P B 1
H14A H 0.950892 0.778983 0.653914 0.068 Uiso 0.585(11) 1 calc R U P B 1
H14B H 0.932303 0.784692 0.731495 0.068 Uiso 0.585(11) 1 calc R U P B 1
C14' C 0.9290(9) 0.8291(13) 0.7233(11) 0.065(5) Uani 0.415(11) 1 d D . P B 2
H14C H 0.964680 0.792988 0.698886 0.078 Uiso 0.415(11) 1 calc R U P B 2
H14D H 0.932598 0.793885 0.769725 0.078 Uiso 0.415(11) 1 calc R U P B 2
C15 C 0.7832(7) 0.7334(7) 0.6194(7) 0.0555(15) Uani 0.585(11) 1 d D U P B 1
H15A H 0.791384 0.697925 0.666871 0.067 Uiso 0.585(11) 1 calc R U P B 1
H15B H 0.811884 0.696707 0.589630 0.067 Uiso 0.585(11) 1 calc R U P B 1
C15' C 0.7841(9) 0.7503(11) 0.6370(9) 0.0555(15) Uani 0.415(11) 1 d D U P B 2
H15C H 0.781718 0.712030 0.680076 0.067 Uiso 0.415(11) 1 calc R U P B 2
H15D H 0.824835 0.715752 0.616488 0.067 Uiso 0.415(11) 1 calc R U P B 2
C16 C 0.6831(4) 0.7534(4) 0.5725(3) 0.0648(12) Uani 1 1 d D U . . .
H16C H 0.679829 0.794206 0.528856 0.078 Uiso 0.415(11) 1 calc R U P B 2
H16D H 0.659726 0.689202 0.552816 0.078 Uiso 0.415(11) 1 calc R U P B 2
H16A H 0.678932 0.797434 0.530442 0.078 Uiso 0.585(11) 1 calc R U P B 1
H16B H 0.651575 0.693611 0.547978 0.078 Uiso 0.585(11) 1 calc R U P B 1
C17 C 0.5352(3) 0.8120(3) 0.5622(3) 0.0501(11) Uani 1 1 d . . . . .
H17A H 0.507765 0.756213 0.528883 0.060 Uiso 1 1 calc R U . . .
H17B H 0.532263 0.866613 0.528389 0.060 Uiso 1 1 calc R U . . .
C18 C 0.4797(3) 0.8334(3) 0.6092(3) 0.0430(10) Uani 1 1 d . . . . .
H18A H 0.411616 0.836717 0.574374 0.052 Uiso 1 1 calc R U . . .
H18B H 0.488180 0.780880 0.646116 0.052 Uiso 1 1 calc R U . . .
C19 C 0.9874(7) 0.9378(8) 0.8289(7) 0.057(3) Uani 0.585(11) 1 d . . P B 1
H19A H 1.051111 0.967028 0.848238 0.069 Uiso 0.585(11) 1 calc R U P B 1
H19B H 0.995608 0.868228 0.829552 0.069 Uiso 0.585(11) 1 calc R U P B 1
C19' C 0.969(2) 0.9483(19) 0.8694(19) 0.064(8) Uani 0.415(11) 1 d . . P B 2
H19C H 1.028632 0.982376 0.898383 0.077 Uiso 0.415(11) 1 calc R U P B 2
H19D H 0.983564 0.880047 0.870310 0.077 Uiso 0.415(11) 1 calc R U P B 2
C20 C 0.9404(11) 0.9637(15) 0.8828(11) 0.055(5) Uani 0.585(11) 1 d . . P B 1
H20A H 0.983157 0.947796 0.936781 0.066 Uiso 0.585(11) 1 calc R U P B 1
H20B H 0.927972 1.032734 0.880056 0.066 Uiso 0.585(11) 1 calc R U P B 1
C20' C 0.9037(11) 0.9624(10) 0.9106(9) 0.055(4) Uani 0.415(11) 1 d . . P B 2
H20C H 0.937043 0.944181 0.965664 0.066 Uiso 0.415(11) 1 calc R U P B 2
H20D H 0.885811 1.030026 0.908365 0.066 Uiso 0.415(11) 1 calc R U P B 2
C21 C 0.8103(10) 0.9309(12) 0.9151(8) 0.066(4) Uani 0.585(11) 1 d . . P B 1
H21A H 0.797622 0.999477 0.916612 0.079 Uiso 0.585(11) 1 calc R U P B 1
H21B H 0.853442 0.910360 0.967771 0.079 Uiso 0.585(11) 1 calc R U P B 1
C21' C 0.7688(14) 0.8934(11) 0.9193(10) 0.048(4) Uani 0.415(11) 1 d . . P B 2
H21C H 0.751721 0.956090 0.933454 0.058 Uiso 0.415(11) 1 calc R U P B 2
H21D H 0.808108 0.859767 0.967699 0.058 Uiso 0.415(11) 1 calc R U P B 2
C22 C 0.7184(10) 0.8753(11) 0.8876(8) 0.059(4) Uani 0.585(11) 1 d . . P B 1
H22A H 0.733328 0.808423 0.881343 0.071 Uiso 0.585(11) 1 calc R U P B 1
H22B H 0.695213 0.876919 0.929382 0.071 Uiso 0.585(11) 1 calc R U P B 1
C22' C 0.6816(11) 0.8384(10) 0.8767(8) 0.039(3) Uani 0.415(11) 1 d . . P B 2
H22C H 0.694916 0.776739 0.858196 0.047 Uiso 0.415(11) 1 calc R U P B 2
H22D H 0.643227 0.828742 0.907215 0.047 Uiso 0.415(11) 1 calc R U P B 2
C23 C 0.5482(5) 0.8595(4) 0.7842(4) 0.078(2) Uani 1 1 d . . . . .
H23A H 0.523884 0.852893 0.825063 0.094 Uiso 1 1 calc R U . . .
H23B H 0.553522 0.795481 0.764859 0.094 Uiso 1 1 calc R U . . .
C24 C 0.4826(4) 0.9191(3) 0.7197(3) 0.0521(12) Uani 1 1 d . . . . .
H24A H 0.417386 0.893978 0.702985 0.063 Uiso 1 1 calc R U . . .
H24B H 0.482952 0.984399 0.738953 0.063 Uiso 1 1 calc R U . . .
C25 C 0.9537(6) 1.0700(7) 0.7425(7) 0.055(3) Uani 0.585(11) 1 d . . P B 1
H25A H 1.016553 1.075343 0.740238 0.066 Uiso 0.585(11) 1 calc R U P B 1
H25B H 0.957242 1.103571 0.789607 0.066 Uiso 0.585(11) 1 calc R U P B 1
C25' C 0.9496(9) 1.0836(9) 0.7904(11) 0.060(4) Uani 0.415(11) 1 d . . P B 2
H25C H 1.017233 1.093163 0.800863 0.072 Uiso 0.415(11) 1 calc R U P B 2
H25D H 0.937414 1.114509 0.832584 0.072 Uiso 0.415(11) 1 calc R U P B 2
C26 C 0.8806(8) 1.1182(9) 0.6723(7) 0.047(3) Uani 0.585(11) 1 d . . P B 1
H26A H 0.867417 1.080394 0.624860 0.057 Uiso 0.585(11) 1 calc R U P B 1
H26B H 0.901961 1.182207 0.665098 0.057 Uiso 0.585(11) 1 calc R U P B 1
C26' C 0.8876(11) 1.1305(12) 0.7128(12) 0.059(5) Uani 0.415(11) 1 d . . P B 2
H26C H 0.904470 1.198498 0.715829 0.071 Uiso 0.415(11) 1 calc R U P B 2
H26D H 0.903481 1.101767 0.671783 0.071 Uiso 0.415(11) 1 calc R U P B 2
C27 C 0.7304(3) 1.1882(3) 0.6364(3) 0.0464(11) Uani 1 1 d . . . . .
H27A H 0.718957 1.167729 0.583238 0.056 Uiso 1 1 calc R U . . .
H27B H 0.758957 1.252224 0.644896 0.056 Uiso 1 1 calc R U . . .
C28 C 0.6390(3) 1.1902(3) 0.6464(2) 0.0378(9) Uani 1 1 d . . . . .
H28A H 0.651281 1.203805 0.701003 0.045 Uiso 1 1 calc R U . . .
H28B H 0.597242 1.240433 0.613528 0.045 Uiso 1 1 calc R U . . .
C29 C 0.5066(3) 1.0969(3) 0.6338(2) 0.0359(9) Uani 1 1 d . . . . .
H29A H 0.465010 1.149648 0.605028 0.043 Uiso 1 1 calc R U . . .
H29B H 0.518766 1.103205 0.689237 0.043 Uiso 1 1 calc R U . . .
C30 C 0.4597(3) 1.0033(3) 0.6029(2) 0.0366(9) Uani 1 1 d . . . . .
H30A H 0.393289 1.005684 0.597709 0.044 Uiso 1 1 calc R U . . .
H30B H 0.458528 0.993228 0.550685 0.044 Uiso 1 1 calc R U . . .

loop_
_atom_site_aniso_label
_atom_site_aniso_U_11
_atom_site_aniso_U_22
_atom_site_aniso_U_33
_atom_site_aniso_U_23
_atom_site_aniso_U_13
_atom_site_aniso_U_12
V1 0.0212(5) 0.0235(6) 0.0201(6) 0.0023(4) 0.0007(4) -0.0011(4)
Cl1 0.0335(5) 0.0761(8) 0.0523(7) 0.0022(6) 0.0060(5) 0.0211(5)
Cl2 0.0470(6) 0.0640(7) 0.0437(6) -0.0007(5) 0.0118(5) 0.0212(5)
Cl3 0.0491(6) 0.0551(6) 0.0260(5) -0.0020(4) -0.0013(4) -0.0025(5)
Cl4 0.0365(6) 0.0847(9) 0.0337(6) -0.0042(5) -0.0129(4) 0.0012(5)
O1 0.030(2) 0.028(2) 0.019(2) 0.0009(19) 0.0058(19) 0.002(2)
N1 0.0237(15) 0.0316(16) 0.0320(17) 0.0048(13) 0.0019(13) -0.0007(12)
N2 0.0248(15) 0.0264(15) 0.0301(16) 0.0013(12) 0.0000(13) -0.0019(12)
N3 0.0260(16) 0.0278(16) 0.0327(17) 0.0027(13) 0.0019(13) 0.0010(12)
N4 0.0215(14) 0.0278(15) 0.0295(16) 0.0029(12) -0.0017(12) -0.0003(12)
N5 0.0244(15) 0.0416(18) 0.0353(18) 0.0089(14) 0.0033(13) 0.0043(13)
N6 0.0312(16) 0.0347(17) 0.0371(18) 0.0026(14) 0.0082(14) 0.0024(13)
N7 0.0343(17) 0.0360(18) 0.0278(17) 0.0030(13) 0.0003(14) -0.0059(14)
N8 0.0296(16) 0.0414(18) 0.0275(18) 0.0040(14) -0.0034(13) -0.0039(14)
C1 0.0236(17) 0.0284(18) 0.0302(19) 0.0058(15) 0.0009(15) -0.0018(14)
C2 0.0248(17) 0.0300(19) 0.035(2) 0.0072(15) 0.0041(15) 0.0004(15)
C3 0.0283(18) 0.0274(18) 0.034(2) 0.0041(15) 0.0074(15) -0.0005(15)
C4 0.0307(18) 0.0254(18) 0.0278(19) 0.0029(14) 0.0037(15) -0.0009(14)
C5 0.031(2) 0.039(2) 0.045(2) 0.0087(18) 0.0080(18) 0.0095(17)
C6 0.038(2) 0.036(2) 0.041(2) 0.0061(17) 0.0125(18) 0.0077(17)
C7 0.0302(19) 0.0262(18) 0.0234(18) 0.0033(14) 0.0013(15) -0.0035(14)
C8 0.0305(18) 0.0261(18) 0.0269(19) 0.0050(14) 0.0037(15) -0.0051(14)
C9 0.0258(18) 0.0300(19) 0.0270(19) 0.0071(15) -0.0017(15) -0.0045(15)
C10 0.0215(17) 0.0291(18) 0.032(2) 0.0054(15) -0.0009(15) -0.0016(14)
C11 0.041(2) 0.038(2) 0.027(2) 0.0008(16) 0.0021(17) -0.0072(17)
C12 0.031(2) 0.043(2) 0.033(2) 0.0043(17) -0.0073(17) -0.0093(17)
K1 0.0318(12) 0.0347(16) 0.033(3) 0.0021(18) 0.0126(16) 0.0019(10)
K1' 0.027(2) 0.029(2) 0.027(4) 0.001(2) 0.004(2) -0.0005(15)
O2 0.0594(18) 0.044(2) 0.077(3) 0.017(3) 0.058(3) 0.0186(16)
O2' 0.0594(18) 0.044(2) 0.077(3) 0.017(3) 0.058(3) 0.0186(16)
O3 0.0463(16) 0.0485(17) 0.0466(17) 0.0028(13) 0.0273(14) 0.0092(13)
O4 0.043(6) 0.056(5) 0.033(4) 0.002(3) 0.008(4) 0.019(5)
O4' 0.030(8) 0.047(5) 0.049(11) -0.002(6) -0.003(6) 0.005(6)
O5 0.112(3) 0.058(2) 0.0363(18) 0.0139(15) 0.027(2) 0.042(2)
O6 0.0285(15) 0.0420(17) 0.094(3) 0.0202(17) 0.0090(16) -0.0022(13)
O7 0.0301(13) 0.0304(13) 0.0379(15) -0.0001(11) 0.0097(11) -0.0015(11)
N9 0.032(4) 0.052(5) 0.053(6) 0.007(5) 0.011(5) 0.007(3)
N9' 0.037(6) 0.045(6) 0.057(9) 0.005(6) 0.007(6) -0.004(5)
N10 0.0374(18) 0.0314(17) 0.0428(19) -0.0035(14) 0.0190(15) -0.0042(14)
C13 0.031(4) 0.065(6) 0.062(6) 0.008(5) 0.022(5) 0.010(4)
C13' 0.023(7) 0.068(10) 0.091(16) 0.007(10) 0.022(9) -0.002(6)
C14 0.060(6) 0.058(6) 0.070(8) 0.027(6) 0.046(6) 0.031(4)
C14' 0.047(8) 0.073(10) 0.093(14) 0.019(11) 0.047(9) 0.020(7)
C15 0.070(2) 0.046(3) 0.080(3) 0.014(2) 0.062(2) 0.024(2)
C15' 0.070(2) 0.046(3) 0.080(3) 0.014(2) 0.062(2) 0.024(2)
C16 0.084(3) 0.059(3) 0.079(3) 0.012(2) 0.061(2) 0.022(2)
C17 0.054(3) 0.044(2) 0.042(2) -0.0056(19) 0.009(2) 0.014(2)
C18 0.034(2) 0.033(2) 0.055(3) -0.0076(18) 0.0104(19) -0.0052(17)
C19 0.033(5) 0.065(6) 0.061(8) 0.011(6) 0.005(5) 0.014(4)
C19' 0.042(15) 0.062(13) 0.066(19) -0.003(12) 0.001(11) -0.007(10)
C20 0.047(12) 0.072(8) 0.030(8) 0.001(6) 0.000(6) 0.008(8)
C20' 0.042(8) 0.059(8) 0.037(9) -0.004(6) -0.011(6) 0.001(6)
C21 0.067(9) 0.089(10) 0.037(6) -0.001(7) 0.016(6) 0.031(8)
C21' 0.048(11) 0.037(7) 0.036(8) 0.001(6) -0.008(7) 0.004(7)
C22 0.057(11) 0.070(10) 0.056(9) 0.024(8) 0.029(8) 0.019(8)
C22' 0.041(9) 0.036(7) 0.028(6) 0.007(5) 0.002(6) -0.002(5)
C23 0.135(6) 0.051(3) 0.086(4) 0.026(3) 0.082(5) 0.028(4)
C24 0.063(3) 0.041(2) 0.069(3) 0.003(2) 0.044(3) 0.004(2)
C25 0.030(4) 0.058(6) 0.064(7) 0.008(5) 0.007(4) 0.002(4)
C25' 0.031(6) 0.047(7) 0.079(11) 0.006(7) -0.001(7) -0.010(5)
C26 0.027(4) 0.056(6) 0.061(7) 0.003(5) 0.020(5) -0.004(4)
C26' 0.033(6) 0.045(8) 0.088(13) -0.001(9) 0.014(9) -0.020(5)
C27 0.037(2) 0.036(2) 0.059(3) 0.010(2) 0.011(2) -0.0028(17)
C28 0.038(2) 0.0287(19) 0.036(2) 0.0049(16) 0.0038(17) -0.0006(16)
C29 0.0309(19) 0.035(2) 0.039(2) 0.0010(16) 0.0111(17) 0.0047(16)
C30 0.0278(19) 0.036(2) 0.044(2) -0.0005(17) 0.0122(17) 0.0014(16)

loop_
_atom_type_symbol
_atom_type_description
_atom_type_scat_dispersion_real
_atom_type_scat_dispersion_imag
_atom_type_scat_source
C C 0.0027 0.0018 'International Tables Vol C Tables 4.2.6.8 and 6.1.1.4'
H H 0.0000 0.0000 'International Tables Vol C Tables 4.2.6.8 and 6.1.1.4'
Cl Cl 0.1626 0.1783 'International Tables Vol C Tables 4.2.6.8 and 6.1.1.4'
K K 0.2176 0.2801 'International Tables Vol C Tables 4.2.6.8 and 6.1.1.4'
N N 0.0071 0.0037 'International Tables Vol C Tables 4.2.6.8 and 6.1.1.4'
O O 0.0124 0.0069 'International Tables Vol C Tables 4.2.6.8 and 6.1.1.4'
V V 0.3197 0.5938 'International Tables Vol C Tables 4.2.6.8 and 6.1.1.4'

loop_
_geom_angle_atom_site_label_1
_geom_angle_atom_site_label_2
_geom_angle_atom_site_label_3
_geom_angle
_geom_angle_site_symmetry_1
_geom_angle_site_symmetry_3
_geom_angle_publ_flag
O1 V1 N4 105.87(19) . . ?
O1 V1 N2 107.0(2) . . ?
N4 V1 N2 88.69(13) . . ?
C10 N1 C1 122.2(3) 3_666 . ?
C4 N2 C1 108.7(3) . . ?
C4 N2 V1 122.1(2) . . ?
C1 N2 V1 126.7(2) . . ?
C7 N3 C4 121.6(3) . . ?
C7 N4 C10 109.8(3) . . ?
C7 N4 V1 121.3(2) . . ?
C10 N4 V1 124.3(2) . . ?
C5 N5 C2 114.5(3) . . ?
C6 N6 C3 114.1(3) . . ?
C11 N7 C8 113.3(4) . . ?
C12 N8 C9 113.7(4) . . ?
N1 C1 N2 127.0(3) . . ?
N1 C1 C2 124.8(3) . . ?
N2 C1 C2 108.2(3) . . ?
N5 C2 C1 130.7(3) . . ?
N5 C2 C3 121.5(4) . . ?
C1 C2 C3 107.8(3) . . ?
N6 C3 C4 129.9(3) . . ?
N6 C3 C2 123.0(3) . . ?
C4 C3 C2 107.0(3) . . ?
N3 C4 N2 127.4(3) . . ?
N3 C4 C3 124.3(3) . . ?
N2 C4 C3 108.3(3) . . ?
N5 C5 C6 123.5(4) . . ?
N5 C5 Cl1 116.7(3) . . ?
C6 C5 Cl1 119.8(3) . . ?
N6 C6 C5 123.3(4) . . ?
N6 C6 Cl2 117.3(3) . . ?
C5 C6 Cl2 119.4(3) . . ?
N3 C7 N4 130.3(3) . . ?
N3 C7 C8 121.7(3) . . ?
N4 C7 C8 108.0(3) . . ?
N7 C8 C9 123.5(3) . . ?
N7 C8 C7 129.6(4) . . ?
C9 C8 C7 106.9(3) . . ?
N8 C9 C8 122.6(4) . . ?
N8 C9 C10 129.0(4) . . ?
C8 C9 C10 108.4(3) . . ?
N1 C10 N4 130.1(3) 3_666 . ?
N1 C10 C9 122.9(3) 3_666 . ?
N4 C10 C9 107.0(3) . . ?
N7 C11 C12 123.4(4) . . ?
N7 C11 Cl3 116.5(3) . . ?
C12 C11 Cl3 120.1(3) . . ?
N8 C12 C11 123.4(3) . . ?
N8 C12 Cl4 116.4(3) . . ?
C11 C12 Cl4 120.2(3) . . ?
O3 K1 O6 140.8(3) . . ?
O3 K1 O4 118.2(4) . . ?
O6 K1 O4 95.5(4) . . ?
O3 K1 O7 102.0(3) . . ?
O6 K1 O7 59.6(2) . . ?
O4 K1 O7 134.3(4) . . ?
O3 K1 O2 59.6(2) . . ?
O6 K1 O2 101.4(3) . . ?
O4 K1 O2 94.0(4) . . ?
O7 K1 O2 126.3(3) . . ?
O3 K1 O5 92.0(3) . . ?
O6 K1 O5 122.6(3) . . ?
O4 K1 O5 63.1(2) . . ?
O7 K1 O5 96.8(2) . . ?
O2 K1 O5 130.7(4) . . ?
O3 K1 N9 117.9(3) . . ?
O6 K1 N9 60.9(3) . . ?
O4 K1 N9 60.0(3) . . ?
O7 K1 N9 119.7(4) . . ?
O2 K1 N9 58.8(3) . . ?
O5 K1 N9 122.9(4) . . ?
O3 K1 N10 60.9(2) . . ?
O6 K1 N10 119.2(3) . . ?
O4 K1 N10 121.3(3) . . ?
O7 K1 N10 60.20(19) . . ?
O2 K1 N10 119.8(3) . . ?
O5 K1 N10 58.49(18) . . ?
N9 K1 N10 178.5(3) . . ?
O5 K1' O4' 56.5(4) . . ?
O5 K1' O6 134.4(4) . . ?
O4' K1' O6 107.1(5) . . ?
O5 K1' O2' 127.0(6) . . ?
O4' K1' O2' 92.2(5) . . ?
O6 K1' O2' 92.6(4) . . ?
O5 K1' O7 105.3(4) . . ?
O4' K1' O7 141.8(5) . . ?
O6 K1' O7 59.1(3) . . ?
O2' K1' O7 122.0(4) . . ?
O5 K1' O3 94.6(4) . . ?
O4' K1' O3 116.0(6) . . ?
O6 K1' O3 128.0(4) . . ?
O2' K1' O3 59.3(3) . . ?
O7 K1' O3 97.5(3) . . ?
O5 K1' N10 63.2(3) . . ?
O4' K1' N10 119.1(5) . . ?
O6 K1' N10 120.7(4) . . ?
O2' K1' N10 119.0(4) . . ?
O7 K1' N10 61.5(3) . . ?
O3 K1' N10 59.9(2) . . ?
O5 K1' N9' 116.6(5) . . ?
O4' K1' N9' 60.5(5) . . ?
O6 K1' N9' 60.4(3) . . ?
O2' K1' N9' 60.0(4) . . ?
O7 K1' N9' 119.6(5) . . ?
O3 K1' N9' 119.0(4) . . ?
N10 K1' N9' 178.7(5) . . ?
C15 O2 C14 109.4(8) . . ?
C15 O2 K1 112.6(5) . . ?
C14 O2 K1 114.8(6) . . ?
C15' O2' C14' 114.7(11) . . ?
C15' O2' K1' 111.1(7) . . ?
C14' O2' K1' 115.5(8) . . ?
C16 O3 C17 111.3(4) . . ?
C16 O3 K1 113.5(3) . . ?
C17 O3 K1 113.0(3) . . ?
C16 O3 K1' 119.6(4) . . ?
C17 O3 K1' 111.1(3) . . ?
C21 O4 C20 110.6(12) . . ?
C21 O4 K1 112.0(7) . . ?
C20 O4 K1 113.3(10) . . ?
C21' O4' C20' 114.1(16) . . ?
C21' O4' K1' 115.7(10) . . ?
C20' O4' K1' 113.1(10) . . ?
C22' O5 C23 94.8(7) . . ?
C23 O5 C22 123.4(7) . . ?
C22' O5 K1' 123.3(8) . . ?
C23 O5 K1' 118.6(4) . . ?
C23 O5 K1 115.8(3) . . ?
C22 O5 K1 107.0(6) . . ?
C26' O6 C27 120.3(8) . . ?
C27 O6 C26 105.3(5) . . ?
C27 O6 K1 117.5(3) . . ?
C26 O6 K1 112.9(5) . . ?
C26' O6 K1' 119.5(8) . . ?
C27 O6 K1' 118.0(3) . . ?
C28 O7 C29 111.1(3) . . ?
C28 O7 K1' 110.2(3) . . ?
C29 O7 K1' 107.7(3) . . ?
C28 O7 K1 111.8(3) . . ?
C29 O7 K1 113.0(3) . . ?
C19 N9 C13 109.2(9) . . ?
C19 N9 C25 108.6(8) . . ?
C13 N9 C25 109.9(9) . . ?
C19 N9 K1 111.3(7) . . ?
C13 N9 K1 109.3(6) . . ?
C25 N9 K1 108.6(6) . . ?
C19' N9' C13' 109.3(15) . . ?
C19' N9' C25' 107.9(15) . . ?
C13' N9' C25' 111.2(13) . . ?
C19' N9' K1' 109.1(13) . . ?
C13' N9' K1' 111.2(9) . . ?
C25' N9' K1' 108.0(8) . . ?
C18 N10 C24 109.5(3) . . ?
C18 N10 C30 110.6(3) . . ?
C24 N10 C30 109.4(3) . . ?
C18 N10 K1' 113.0(3) . . ?
C24 N10 K1' 104.3(3) . . ?
C30 N10 K1' 109.7(3) . . ?
C18 N10 K1 107.9(3) . . ?
C24 N10 K1 111.2(3) . . ?
C30 N10 K1 108.2(3) . . ?
C14 C13 N9 114.2(8) . . ?
C14 C13 H13A 108.7 . . ?
N9 C13 H13A 108.7 . . ?
C14 C13 H13B 108.7 . . ?
N9 C13 H13B 108.7 . . ?
H13A C13 H13B 107.6 . . ?
N9' C13' C14' 112.0(12) . . ?
N9' C13' H13C 109.2 . . ?
C14' C13' H13C 109.2 . . ?
N9' C13' H13D 109.2 . . ?
C14' C13' H13D 109.2 . . ?
H13C C13' H13D 107.9 . . ?
O2 C14 C13 108.6(8) . . ?
O2 C14 H14A 110.0 . . ?
C13 C14 H14A 110.0 . . ?
O2 C14 H14B 110.0 . . ?
C13 C14 H14B 110.0 . . ?
H14A C14 H14B 108.3 . . ?
O2' C14' C13' 109.7(13) . . ?
O2' C14' H14C 109.7 . . ?
C13' C14' H14C 109.7 . . ?
O2' C14' H14D 109.7 . . ?
C13' C14' H14D 109.7 . . ?
H14C C14' H14D 108.2 . . ?
O2 C15 C16 102.6(7) . . ?
O2 C15 H15A 111.2 . . ?
C16 C15 H15A 111.2 . . ?
O2 C15 H15B 111.2 . . ?
C16 C15 H15B 111.2 . . ?
H15A C15 H15B 109.2 . . ?
O2' C15' C16 118.7(11) . . ?
O2' C15' H15C 107.6 . . ?
C16 C15' H15C 107.6 . . ?
O2' C15' H15D 107.6 . . ?
C16 C15' H15D 107.6 . . ?
H15C C15' H15D 107.1 . . ?
O3 C16 C15 115.3(6) . . ?
O3 C16 C15' 100.7(7) . . ?
O3 C16 H16C 111.6 . . ?
C15' C16 H16C 111.6 . . ?
O3 C16 H16D 111.6 . . ?
C15' C16 H16D 111.6 . . ?
H16C C16 H16D 109.4 . . ?
O3 C16 H16A 108.4 . . ?
C15 C16 H16A 108.4 . . ?
O3 C16 H16B 108.4 . . ?
C15 C16 H16B 108.4 . . ?
H16A C16 H16B 107.5 . . ?
O3 C17 C18 109.3(3) . . ?
O3 C17 H17A 109.8 . . ?
C18 C17 H17A 109.8 . . ?
O3 C17 H17B 109.8 . . ?
C18 C17 H17B 109.8 . . ?
H17A C17 H17B 108.3 . . ?
N10 C18 C17 113.3(3) . . ?
N10 C18 H18A 108.9 . . ?
C17 C18 H18A 108.9 . . ?
N10 C18 H18B 108.9 . . ?
C17 C18 H18B 108.9 . . ?
H18A C18 H18B 107.7 . . ?
N9 C19 C20 113.1(11) . . ?
N9 C19 H19A 109.0 . . ?
C20 C19 H19A 109.0 . . ?
N9 C19 H19B 109.0 . . ?
C20 C19 H19B 109.0 . . ?
H19A C19 H19B 107.8 . . ?
N9' C19' C20' 114(2) . . ?
N9' C19' H19C 108.7 . . ?
C20' C19' H19C 108.7 . . ?
N9' C19' H19D 108.7 . . ?
C20' C19' H19D 108.7 . . ?
H19C C19' H19D 107.6 . . ?
O4 C20 C19 109.8(15) . . ?
O4 C20 H20A 109.7 . . ?
C19 C20 H20A 109.7 . . ?
O4 C20 H20B 109.7 . . ?
C19 C20 H20B 109.7 . . ?
H20A C20 H20B 108.2 . . ?
O4' C20' C19' 109.8(18) . . ?
O4' C20' H20C 109.7 . . ?
C19' C20' H20C 109.7 . . ?
O4' C20' H20D 109.7 . . ?
C19' C20' H20D 109.7 . . ?
H20C C20' H20D 108.2 . . ?
O4 C21 C22 107.0(11) . . ?
O4 C21 H21A 110.3 . . ?
C22 C21 H21A 110.3 . . ?
O4 C21 H21B 110.3 . . ?
C22 C21 H21B 110.3 . . ?
H21A C21 H21B 108.6 . . ?
O4' C21' C22' 110.7(14) . . ?
O4' C21' H21C 109.5 . . ?
C22' C21' H21C 109.5 . . ?
O4' C21' H21D 109.5 . . ?
C22' C21' H21D 109.5 . . ?
H21C C21' H21D 108.1 . . ?
O5 C22 C21 118.4(9) . . ?
O5 C22 H22A 107.7 . . ?
C21 C22 H22A 107.7 . . ?
O5 C22 H22B 107.7 . . ?
C21 C22 H22B 107.7 . . ?
H22A C22 H22B 107.1 . . ?
O5 C22' C21' 96.5(10) . . ?
O5 C22' H22C 112.5 . . ?
C21' C22' H22C 112.5 . . ?
O5 C22' H22D 112.5 . . ?
C21' C22' H22D 112.5 . . ?
H22C C22' H22D 110.0 . . ?
O5 C23 C24 107.8(4) . . ?
O5 C23 H23A 110.1 . . ?
C24 C23 H23A 110.1 . . ?
O5 C23 H23B 110.1 . . ?
C24 C23 H23B 110.1 . . ?
H23A C23 H23B 108.5 . . ?
N10 C24 C23 113.2(4) . . ?
N10 C24 H24A 108.9 . . ?
C23 C24 H24A 108.9 . . ?
N10 C24 H24B 108.9 . . ?
C23 C24 H24B 108.9 . . ?
H24A C24 H24B 107.7 . . ?
N9 C25 C26 113.4(8) . . ?
N9 C25 H25A 108.9 . . ?
C26 C25 H25A 108.9 . . ?
N9 C25 H25B 108.9 . . ?
C26 C25 H25B 108.9 . . ?
H25A C25 H25B 107.7 . . ?
N9' C25' C26' 111.7(12) . . ?
N9' C25' H25C 109.3 . . ?
C26' C25' H25C 109.3 . . ?
N9' C25' H25D 109.3 . . ?
C26' C25' H25D 109.3 . . ?
H25C C25' H25D 107.9 . . ?
C25 C26 O6 103.5(8) . . ?
C25 C26 H26A 111.1 . . ?
O6 C26 H26A 111.1 . . ?
C25 C26 H26B 111.1 . . ?
O6 C26 H26B 111.1 . . ?
H26A C26 H26B 109.0 . . ?
O6 C26' C25' 115.9(13) . . ?
O6 C26' H26C 108.3 . . ?
C25' C26' H26C 108.3 . . ?
O6 C26' H26D 108.3 . . ?
C25' C26' H26D 108.3 . . ?
H26C C26' H26D 107.4 . . ?
O6 C27 C28 108.4(4) . . ?
O6 C27 H27A 110.0 . . ?
C28 C27 H27A 110.0 . . ?
O6 C27 H27B 110.0 . . ?
C28 C27 H27B 110.0 . . ?
H27A C27 H27B 108.4 . . ?
O7 C28 C27 108.4(3) . . ?
O7 C28 H28A 110.0 . . ?
C27 C28 H28A 110.0 . . ?
O7 C28 H28B 110.0 . . ?
C27 C28 H28B 110.0 . . ?
H28A C28 H28B 108.4 . . ?
O7 C29 C30 107.9(3) . . ?
O7 C29 H29A 110.1 . . ?
C30 C29 H29A 110.1 . . ?
O7 C29 H29B 110.1 . . ?
C30 C29 H29B 110.1 . . ?
H29A C29 H29B 108.4 . . ?
N10 C30 C29 113.3(3) . . ?
N10 C30 H30A 108.9 . . ?
C29 C30 H30A 108.9 . . ?
N10 C30 H30B 108.9 . . ?
C29 C30 H30B 108.9 . . ?
H30A C30 H30B 107.7 . . ?

loop_
_geom_bond_atom_site_label_1
_geom_bond_atom_site_label_2
_geom_bond_distance
_geom_bond_site_symmetry_2
_geom_bond_publ_flag
V1 O1 1.598(5) . ?
V1 N4 1.982(3) . ?
V1 N2 2.000(3) . ?
Cl1 C5 1.735(4) . ?
Cl2 C6 1.730(4) . ?
Cl3 C11 1.739(4) . ?
Cl4 C12 1.721(4) . ?
N1 C10 1.285(5) 3_666 ?
N1 C1 1.365(5) . ?
N2 C4 1.386(5) . ?
N2 C1 1.394(4) . ?
N3 C7 1.290(5) . ?
N3 C4 1.366(5) . ?
N4 C7 1.386(5) . ?
N4 C10 1.407(4) . ?
N5 C5 1.306(5) . ?
N5 C2 1.369(5) . ?
N6 C6 1.308(5) . ?
N6 C3 1.360(5) . ?
N7 C11 1.331(5) . ?
N7 C8 1.338(5) . ?
N8 C12 1.326(5) . ?
N8 C9 1.347(4) . ?
C1 C2 1.400(5) . ?
C2 C3 1.419(5) . ?
C3 C4 1.413(5) . ?
C5 C6 1.437(6) . ?
C7 C8 1.475(5) . ?
C8 C9 1.394(5) . ?
C9 C10 1.464(5) . ?
C11 C12 1.393(6) . ?
K1 O3 2.748(9) . ?
K1 O6 2.779(10) . ?
K1 O4 2.891(15) . ?
K1 O7 2.894(10) . ?
K1 O2 2.924(9) . ?
K1 O5 2.929(9) . ?
K1 N9 3.040(13) . ?
K1 N10 3.055(9) . ?
K1' O5 2.593(12) . ?
K1' O4' 2.79(2) . ?
K1' O6 2.838(13) . ?
K1' O2' 2.853(13) . ?
K1' O7 2.880(13) . ?
K1' O3 2.955(11) . ?
K1' N10 2.957(12) . ?
K1' N9' 3.058(16) . ?
O2 C15 1.404(10) . ?
O2 C14 1.407(10) . ?
O2' C15' 1.440(12) . ?
O2' C14' 1.454(12) . ?
O3 C16 1.418(5) . ?
O3 C17 1.441(5) . ?
O4 C21 1.438(15) . ?
O4 C20 1.44(2) . ?
O4' C21' 1.38(2) . ?
O4' C20' 1.43(2) . ?
O5 C22' 1.434(14) . ?
O5 C23 1.438(8) . ?
O5 C22 1.482(14) . ?
O6 C26' 1.354(16) . ?
O6 C27 1.421(5) . ?
O6 C26 1.537(11) . ?
O7 C28 1.428(4) . ?
O7 C29 1.433(4) . ?
N9 C19 1.466(14) . ?
N9 C13 1.467(13) . ?
N9 C25 1.481(13) . ?
N9' C19' 1.45(3) . ?
N9' C13' 1.45(2) . ?
N9' C25' 1.485(17) . ?
N10 C18 1.464(5) . ?
N10 C24 1.471(6) . ?
N10 C30 1.472(5) . ?
C13 C14 1.459(16) . ?
C13 H13A 0.9900 . ?
C13 H13B 0.9900 . ?
C13' C14' 1.55(2) . ?
C13' H13C 0.9900 . ?
C13' H13D 0.9900 . ?
C14 H14A 0.9900 . ?
C14 H14B 0.9900 . ?
C14' H14C 0.9900 . ?
C14' H14D 0.9900 . ?
C15 C16 1.464(11) . ?
C15 H15A 0.9900 . ?
C15 H15B 0.9900 . ?
C15' C16 1.542(13) . ?
C15' H15C 0.9900 . ?
C15' H15D 0.9900 . ?
C16 H16C 0.9900 . ?
C16 H16D 0.9900 . ?
C16 H16A 0.9900 . ?
C16 H16B 0.9900 . ?
C17 C18 1.492(6) . ?
C17 H17A 0.9900 . ?
C17 H17B 0.9900 . ?
C18 H18A 0.9900 . ?
C18 H18B 0.9900 . ?
C19 C20 1.515(18) . ?
C19 H19A 0.9900 . ?
C19 H19B 0.9900 . ?
C19' C20' 1.51(3) . ?
C19' H19C 0.9900 . ?
C19' H19D 0.9900 . ?
C20 H20A 0.9900 . ?
C20 H20B 0.9900 . ?
C20' H20C 0.9900 . ?
C20' H20D 0.9900 . ?
C21 C22 1.517(18) . ?
C21 H21A 0.9900 . ?
C21 H21B 0.9900 . ?
C21' C22' 1.477(17) . ?
C21' H21C 0.9900 . ?
C21' H21D 0.9900 . ?
C22 H22A 0.9900 . ?
C22 H22B 0.9900 . ?
C22' H22C 0.9900 . ?
C22' H22D 0.9900 . ?
C23 C24 1.490(8) . ?
C23 H23A 0.9900 . ?
C23 H23B 0.9900 . ?
C24 H24A 0.9900 . ?
C24 H24B 0.9900 . ?
C25 C26 1.511(14) . ?
C25 H25A 0.9900 . ?
C25 H25B 0.9900 . ?
C25' C26' 1.54(2) . ?
C25' H25C 0.9900 . ?
C25' H25D 0.9900 . ?
C26 H26A 0.9900 . ?
C26 H26B 0.9900 . ?
C26' H26C 0.9900 . ?
C26' H26D 0.9900 . ?
C27 C28 1.497(6) . ?
C27 H27A 0.9900 . ?
C27 H27B 0.9900 . ?
C28 H28A 0.9900 . ?
C28 H28B 0.9900 . ?
C29 C30 1.506(5) . ?
C29 H29A 0.9900 . ?
C29 H29B 0.9900 . ?
C30 H30A 0.9900 . ?
C30 H30B 0.9900 . ?

loop_
_geom_torsion_atom_site_label_1
_geom_torsion_atom_site_label_2
_geom_torsion_atom_site_label_3
_geom_torsion_atom_site_label_4
_geom_torsion
_geom_torsion_site_symmetry_1
_geom_torsion_site_symmetry_2
_geom_torsion_site_symmetry_3
_geom_torsion_site_symmetry_4
_geom_torsion_publ_flag
C10 N1 C1 N2 0.4(6) 3_666 . . . ?
C10 N1 C1 C2 -178.6(3) 3_666 . . . ?
C4 N2 C1 N1 179.9(3) . . . . ?
V1 N2 C1 N1 17.7(5) . . . . ?
C4 N2 C1 C2 -1.0(4) . . . . ?
V1 N2 C1 C2 -163.2(2) . . . . ?
C5 N5 C2 C1 179.4(4) . . . . ?
C5 N5 C2 C3 -0.6(5) . . . . ?
N1 C1 C2 N5 0.1(6) . . . . ?
N2 C1 C2 N5 -179.0(4) . . . . ?
N1 C1 C2 C3 -179.9(3) . . . . ?
N2 C1 C2 C3 1.0(4) . . . . ?
C6 N6 C3 C4 -177.6(4) . . . . ?
C6 N6 C3 C2 -1.1(5) . . . . ?
N5 C2 C3 N6 2.2(6) . . . . ?
C1 C2 C3 N6 -177.8(3) . . . . ?
N5 C2 C3 C4 179.3(3) . . . . ?
C1 C2 C3 C4 -0.7(4) . . . . ?
C7 N3 C4 N2 -2.2(6) . . . . ?
C7 N3 C4 C3 175.9(3) . . . . ?
C1 N2 C4 N3 178.9(3) . . . . ?
V1 N2 C4 N3 -17.9(5) . . . . ?
C1 N2 C4 C3 0.5(4) . . . . ?
V1 N2 C4 C3 163.8(2) . . . . ?
N6 C3 C4 N3 -1.4(6) . . . . ?
C2 C3 C4 N3 -178.3(3) . . . . ?
N6 C3 C4 N2 177.0(4) . . . . ?
C2 C3 C4 N2 0.1(4) . . . . ?
C2 N5 C5 C6 -1.8(6) . . . . ?
C2 N5 C5 Cl1 179.0(3) . . . . ?
C3 N6 C6 C5 -1.2(6) . . . . ?
C3 N6 C6 Cl2 177.4(3) . . . . ?
N5 C5 C6 N6 2.9(7) . . . . ?
Cl1 C5 C6 N6 -177.9(3) . . . . ?
N5 C5 C6 Cl2 -175.7(3) . . . . ?
Cl1 C5 C6 Cl2 3.5(5) . . . . ?
C4 N3 C7 N4 0.3(6) . . . . ?
C4 N3 C7 C8 178.2(3) . . . . ?
C10 N4 C7 N3 178.2(4) . . . . ?
V1 N4 C7 N3 21.4(5) . . . . ?
C10 N4 C7 C8 0.1(4) . . . . ?
V1 N4 C7 C8 -156.7(2) . . . . ?
C11 N7 C8 C9 0.2(5) . . . . ?
C11 N7 C8 C7 -176.6(4) . . . . ?
N3 C7 C8 N7 -1.5(6) . . . . ?
N4 C7 C8 N7 176.7(3) . . . . ?
N3 C7 C8 C9 -178.8(3) . . . . ?
N4 C7 C8 C9 -0.5(4) . . . . ?
C12 N8 C9 C8 -1.2(5) . . . . ?
C12 N8 C9 C10 176.7(4) . . . . ?
N7 C8 C9 N8 1.5(6) . . . . ?
C7 C8 C9 N8 179.0(3) . . . . ?
N7 C8 C9 C10 -176.7(3) . . . . ?
C7 C8 C9 C10 0.7(4) . . . . ?
C7 N4 C10 N1 -177.5(4) . . . 3_666 ?
V1 N4 C10 N1 -21.6(5) . . . 3_666 ?
C7 N4 C10 C9 0.4(4) . . . . ?
V1 N4 C10 C9 156.3(2) . . . . ?
N8 C9 C10 N1 -0.7(6) . . . 3_666 ?
C8 C9 C10 N1 177.4(3) . . . 3_666 ?
N8 C9 C10 N4 -178.8(4) . . . . ?
C8 C9 C10 N4 -0.7(4) . . . . ?
C8 N7 C11 C12 -2.2(5) . . . . ?
C8 N7 C11 Cl3 176.8(3) . . . . ?
C9 N8 C12 C11 -0.8(6) . . . . ?
C9 N8 C12 Cl4 -178.4(3) . . . . ?
N7 C11 C12 N8 2.6(6) . . . . ?
Cl3 C11 C12 N8 -176.3(3) . . . . ?
N7 C11 C12 Cl4 -179.8(3) . . . . ?
Cl3 C11 C12 Cl4 1.2(5) . . . . ?
C19 N9 C13 C14 77.4(11) . . . . ?
C25 N9 C13 C14 -163.6(8) . . . . ?
K1 N9 C13 C14 -44.6(9) . . . . ?
C19' N9' C13' C14' 79.5(18) . . . . ?
C25' N9' C13' C14' -161.5(13) . . . . ?
K1' N9' C13' C14' -41.1(15) . . . . ?
C15 O2 C14 C13 177.4(8) . . . . ?
K1 O2 C14 C13 -54.9(9) . . . . ?
N9 C13 C14 O2 69.1(11) . . . . ?
C15' O2' C14' C13' 174.4(13) . . . . ?
K1' O2' C14' C13' -54.3(15) . . . . ?
N9' C13' C14' O2' 65.1(17) . . . . ?
C14 O2 C15 C16 -179.2(8) . . . . ?
K1 O2 C15 C16 51.8(8) . . . . ?
C14' O2' C15' C16 -173.6(12) . . . . ?
K1' O2' C15' C16 53.1(14) . . . . ?
C17 O3 C16 C15 178.9(6) . . . . ?
K1 O3 C16 C15 50.0(7) . . . . ?
C17 O3 C16 C15' 174.4(7) . . . . ?
K1' O3 C16 C15' 42.6(8) . . . . ?
O2 C15 C16 O3 -69.9(8) . . . . ?
O2' C15' C16 O3 -64.7(13) . . . . ?
C16 O3 C17 C18 167.7(4) . . . . ?
K1 O3 C17 C18 -63.2(4) . . . . ?
K1' O3 C17 C18 -56.4(5) . . . . ?
C24 N10 C18 C17 -155.9(4) . . . . ?
C30 N10 C18 C17 83.4(4) . . . . ?
K1' N10 C18 C17 -40.0(5) . . . . ?
K1 N10 C18 C17 -34.8(4) . . . . ?
O3 C17 C18 N10 67.1(5) . . . . ?
C13 N9 C19 C20 -158.5(13) . . . . ?
C25 N9 C19 C20 81.7(15) . . . . ?
K1 N9 C19 C20 -37.8(15) . . . . ?
C13' N9' C19' C20' -154.3(18) . . . . ?
C25' N9' C19' C20' 85(2) . . . . ?
K1' N9' C19' C20' -32(2) . . . . ?
C21 O4 C20 C19 175.7(12) . . . . ?
K1 O4 C20 C19 -57.5(15) . . . . ?
N9 C19 C20 O4 65.6(18) . . . . ?
C21' O4' C20' C19' 163.6(18) . . . . ?
K1' O4' C20' C19' -61.5(18) . . . . ?
N9' C19' C20' O4' 65(2) . . . . ?
C20 O4 C21 C22 179.6(11) . . . . ?
K1 O4 C21 C22 52.1(12) . . . . ?
C20' O4' C21' C22' 177.1(12) . . . . ?
K1' O4' C21' C22' 43.3(15) . . . . ?
C23 O5 C22 C21 -178.4(9) . . . . ?
K1 O5 C22 C21 43.4(13) . . . . ?
O4 C21 C22 O5 -68.7(14) . . . . ?
C23 O5 C22' C21' -168.8(11) . . . . ?
K1' O5 C22' C21' 62.1(14) . . . . ?
O4' C21' C22' O5 -62.3(15) . . . . ?
C22' O5 C23 C24 175.5(7) . . . . ?
C22 O5 C23 C24 169.7(7) . . . . ?
K1' O5 C23 C24 -52.1(6) . . . . ?
K1 O5 C23 C24 -55.3(5) . . . . ?
C18 N10 C24 C23 75.9(5) . . . . ?
C30 N10 C24 C23 -162.7(4) . . . . ?
K1' N10 C24 C23 -45.4(5) . . . . ?
K1 N10 C24 C23 -43.2(5) . . . . ?
O5 C23 C24 N10 67.0(5) . . . . ?
C19 N9 C25 C26 -161.3(9) . . . . ?
C13 N9 C25 C26 79.4(11) . . . . ?
K1 N9 C25 C26 -40.1(11) . . . . ?
C19' N9' C25' C26' -163.3(16) . . . . ?
C13' N9' C25' C26' 76.8(15) . . . . ?
K1' N9' C25' C26' -45.5(16) . . . . ?
N9 C25 C26 O6 70.2(11) . . . . ?
C27 O6 C26 C25 166.1(7) . . . . ?
K1 O6 C26 C25 -64.4(8) . . . . ?
C27 O6 C26' C25' 159.1(10) . . . . ?
K1' O6 C26' C25' -38.3(17) . . . . ?
N9' C25' C26' O6 59.4(19) . . . . ?
C26' O6 C27 C28 -158.0(11) . . . . ?
C26 O6 C27 C28 174.7(6) . . . . ?
K1 O6 C27 C28 48.0(5) . . . . ?
K1' O6 C27 C28 39.2(5) . . . . ?
C29 O7 C28 C27 179.1(3) . . . . ?
K1' O7 C28 C27 59.9(4) . . . . ?
K1 O7 C28 C27 51.8(4) . . . . ?
O6 C27 C28 O7 -66.8(4) . . . . ?
C28 O7 C29 C30 175.0(3) . . . . ?
K1' O7 C29 C30 -64.3(4) . . . . ?
K1 O7 C29 C30 -58.4(4) . . . . ?
C18 N10 C30 C29 -161.6(3) . . . . ?
C24 N10 C30 C29 77.6(4) . . . . ?
K1' N10 C30 C29 -36.3(4) . . . . ?
K1 N10 C30 C29 -43.7(4) . . . . ?
O7 C29 C30 N10 71.5(4) . . . . ?
